data_4115428
loop_
_publ_author_name
'Cristian Saul Campos-Fern\'andez'
'Rodolphe Cl\'erac'
'John M. Koomen'
'David H. Russell'
'Kim R. Dunbar'

_publ_section_title
;
 Fine-Tuning the Ring-Size of Metallacyclophanes: A Rational Approach to
 Molecular Pentagons
;
_journal_name_full 'Journal of the American Chemical Society'
_journal_page_first 773
_journal_page_last 774
_journal_paper_doi 10.1021/ja002960r
_journal_volume 123
_journal_year 2001
_chemical_formula_sum 'C72 H68 B8 F32 N36 Zn4'
_chemical_formula_weight 2393.6
_chemical_name_systematic
; 
 ? 
;
_space_group_IT_number 2
_symmetry_cell_setting triclinic
_symmetry_space_group_name_Hall '-P 1'
_symmetry_space_group_name_H-M 'P -1'
_atom_sites_solution_hydrogens geom
_atom_sites_solution_primary direct
_atom_sites_solution_secondary difmap
_audit_creation_method SHELXL-97
_cell_angle_alpha 94.458(5)
_cell_angle_beta 92.510(5)
_cell_angle_gamma 97.790(5)
_cell_formula_units_Z 2
_cell_length_a 13.924(5)
_cell_length_b 17.071(5)
_cell_length_c 21.940(5)
_cell_measurement_temperature 110(2)
_cell_measurement_theta_max 28.33
_cell_measurement_theta_min 1.21
_cell_volume 5144(3)
_computing_structure_refinement 'SHELXL-97 (Sheldrick, 1997)'
_computing_structure_solution 'SHELXS-97 (Sheldrick, 1990)'
_diffrn_ambient_temperature 293(2)
_diffrn_measured_fraction_theta_full 0.960
_diffrn_measured_fraction_theta_max 0.960
_diffrn_radiation_monochromator graphite
_diffrn_radiation_source 'fine-focus sealed tube'
_diffrn_radiation_type MoK\a
_diffrn_radiation_wavelength 0.71069
_diffrn_reflns_av_R_equivalents 0.0545
_diffrn_reflns_av_sigmaI/netI 0.0886
_diffrn_reflns_limit_h_max 18
_diffrn_reflns_limit_h_min -18
_diffrn_reflns_limit_k_max 22
_diffrn_reflns_limit_k_min -22
_diffrn_reflns_limit_l_max 28
_diffrn_reflns_limit_l_min -28
_diffrn_reflns_number 63108
_diffrn_reflns_theta_full 28.33
_diffrn_reflns_theta_max 28.33
_diffrn_reflns_theta_min 1.21
_exptl_absorpt_coefficient_mu 1.039
_exptl_crystal_colour orange
_exptl_crystal_density_diffrn 1.544
_exptl_crystal_F_000 2398
_exptl_crystal_size_max 0.117
_exptl_crystal_size_mid 0.087
_exptl_crystal_size_min 0.024
_refine_diff_density_max 1.681
_refine_diff_density_min -1.191
_refine_diff_density_rms 0.152
_refine_ls_extinction_method none
_refine_ls_goodness_of_fit_ref 1.035
_refine_ls_hydrogen_treatment mixed
_refine_ls_matrix_type full
_refine_ls_number_parameters 1394
_refine_ls_number_reflns 24635
_refine_ls_number_restraints 58
_refine_ls_restrained_S_all 1.039
_refine_ls_R_factor_all 0.1335
_refine_ls_R_factor_gt 0.0695
_refine_ls_shift/su_max 5.026
_refine_ls_shift/su_mean 0.109
_refine_ls_structure_factor_coef Fsqd
_refine_ls_weighting_details 'calc w=1/[\s^2^(Fo^2^)+(0.1525P)^2^+0.0000P] where P=(Fo^2^+2Fc^2^)/3'
_refine_ls_weighting_scheme calc
_refine_ls_wR_factor_gt 0.2017
_refine_ls_wR_factor_ref 0.2614
_reflns_number_gt 13131
_reflns_number_total 24635
_reflns_threshold_expression >2sigma(I)
_cod_data_source_file ja002960r_2.cif
_cod_data_source_block p-1
_cod_database_code 4115428

loop_
_symmetry_equiv_pos_as_xyz
'x, y, z'
'-x, -y, -z'

loop_
_atom_site_label
_atom_site_type_symbol
_atom_site_fract_x
_atom_site_fract_y
_atom_site_fract_z
_atom_site_U_iso_or_equiv
_atom_site_adp_type
_atom_site_occupancy
_atom_site_symmetry_multiplicity
_atom_site_calc_flag
_atom_site_refinement_flags
_atom_site_disorder_assembly
_atom_site_disorder_group
Zn1 Zn -0.06794(5) 0.03537(4) 0.32360(3) 0.02859(16) Uani 1 1 d . . .
Zn2 Zn -0.06226(5) 0.24811(4) 0.05375(3) 0.02782(16) Uani 1 1 d . . .
Zn3 Zn -0.36882(4) 0.27739(4) 0.48468(3) 0.02934(16) Uani 1 1 d . . .
Zn4 Zn -0.42654(5) 0.44836(4) 0.19788(3) 0.03570(18) Uani 1 1 d . . .
N5 N -0.1821(3) -0.0188(3) 0.2631(2) 0.0283(10) Uani 1 1 d . . .
N6 N -0.3402(4) 0.2454(3) 0.5726(2) 0.0402(12) Uani 1 1 d . . .
N7 N -0.1325(3) 0.1094(3) 0.1418(2) 0.0289(10) Uani 1 1 d . . .
N8 N -0.0631(3) 0.1099(3) 0.2424(2) 0.0274(9) Uani 1 1 d . . .
N9 N -0.3325(3) 0.4265(3) 0.3325(2) 0.0337(11) Uani 1 1 d . . .
N53 N 0.0937(6) 0.2036(5) -0.1862(4) 0.092(3) Uani 1 1 d . . .
N13 N -0.0887(4) -0.0398(3) 0.3930(2) 0.0354(11) Uani 1 1 d . . .
N142 N -0.0096(6) -0.3300(4) 0.4232(3) 0.075(2) Uani 1 1 d . . .
N14 N -0.0026(3) 0.1741(2) 0.2362(2) 0.0280(10) Uani 1 1 d . . .
N15 N -0.1716(3) 0.2272(3) 0.4342(2) 0.0291(10) Uani 1 1 d . . .
N17 N -0.1688(3) 0.1064(3) 0.3738(2) 0.0279(9) Uani 1 1 d . . .
N18 N -0.1702(3) 0.3189(3) 0.10177(19) 0.0266(9) Uani 1 1 d . . .
N19 N -0.2651(3) 0.2056(3) 0.4395(2) 0.0295(10) Uani 1 1 d . B .
N200 N -0.1508(3) 0.3850(3) 0.1381(2) 0.0308(10) Uani 1 1 d . . .
N21 N -0.3398(3) 0.3155(3) 0.1139(2) 0.0306(10) Uani 1 1 d . . .
N23 N 0.0388(4) -0.0245(3) 0.2862(2) 0.0374(11) Uani 1 1 d . . .
N24 N -0.2915(4) 0.5180(3) 0.2190(2) 0.0357(11) Uani 1 1 d . . .
N26 N 0.0470(3) 0.3052(2) 0.1169(2) 0.0261(9) Uani 1 1 d . . .
N27 N -0.3924(3) 0.3214(3) 0.3912(2) 0.0286(10) Uani 1 1 d . . .
N28 N -0.0450(3) 0.3307(3) -0.0107(2) 0.0334(11) Uani 1 1 d . . .
N29 N -0.0707(3) 0.1750(3) 0.1352(2) 0.0270(9) Uani 1 1 d . . .
N30 N 0.0227(3) 0.1360(3) 0.36821(19) 0.0281(10) Uani 1 1 d . . .
N31 N -0.2636(3) 0.3775(2) 0.4846(2) 0.0286(10) Uani 1 1 d . . .
N33 N -0.4772(3) 0.3416(3) 0.5141(2) 0.0326(10) Uani 1 1 d . . .
N35 N -0.3971(3) 0.3977(3) 0.2893(2) 0.0321(10) Uani 1 1 d . . .
N46 N -0.5272(3) 0.3460(3) 0.1974(2) 0.0340(11) Uani 1 1 d . . .
N37 N 0.0149(4) 0.1707(3) 0.0044(2) 0.0339(11) Uani 1 1 d . . .
N270 N 0.4962(7) 0.2832(5) -0.1904(4) 0.093(3) Uani 1 1 d . . .
N38 N -0.3200(3) 0.3806(3) 0.1506(2) 0.0301(10) Uani 1 1 d . . .
N43 N -0.4576(3) 0.2933(3) 0.3478(2) 0.0313(10) Uani 1 1 d . . .
N54 N -0.5059(4) 0.5233(3) 0.2487(2) 0.0443(13) Uani 1 1 d . . .
N55 N -0.4653(4) 0.4970(3) 0.1175(2) 0.0436(13) Uani 1 1 d . . .
N56 N -0.2626(3) 0.0846(3) 0.3793(2) 0.0340(11) Uani 1 1 d . B .
C36 C -0.0090(4) 0.2052(3) 0.1818(2) 0.0257(11) Uani 1 1 d . . .
C44 C -0.4587(4) 0.3325(3) 0.2972(3) 0.0304(12) Uani 1 1 d . . .
C42 C -0.2277(4) 0.4137(3) 0.1617(2) 0.0275(11) Uani 1 1 d . . .
C10 C -0.2017(3) 0.1872(3) 0.0249(2) 0.0181(9) Uani 1 1 d . . .
C11 C -0.1908(4) 0.4848(3) 0.4294(3) 0.0422(15) Uani 1 1 d . . .
H11A H -0.1886 0.5119 0.3942 0.051 Uiso 1 1 calc R . .
C48 C -0.1268(4) 0.0795(3) 0.1958(2) 0.0274(11) Uani 1 1 d . . .
C49 C -0.2099(4) 0.4872(3) 0.2038(2) 0.0323(12) Uani 1 1 d . . .
C50 C -0.3312(4) 0.3881(3) 0.3834(3) 0.0289(11) Uani 1 1 d . . .
C52 C -0.2680(4) -0.0258(3) 0.1653(3) 0.0344(13) Uani 1 1 d . . .
H52A H -0.2744 -0.0061 0.1272 0.041 Uiso 1 1 calc R . .
C53 C 0.1078(4) 0.3706(3) 0.1053(3) 0.0318(12) Uani 1 1 d . . .
H53A H 0.1047 0.3887 0.0665 0.038 Uiso 1 1 calc R . .
C57 C 0.1192(4) 0.1491(3) 0.3608(3) 0.0318(12) Uani 1 1 d . . .
H57A H 0.1489 0.1095 0.3410 0.038 Uiso 1 1 calc R . .
C61 C -0.2465(4) -0.0806(3) 0.2770(3) 0.0359(13) Uani 1 1 d . . .
H61A H -0.2401 -0.0990 0.3156 0.043 Uiso 1 1 calc R . .
C62 C -0.1954(4) 0.0086(3) 0.2073(2) 0.0281(11) Uani 1 1 d . . .
C64 C -0.5307(4) 0.3036(3) 0.2471(3) 0.0329(12) Uani 1 1 d . . .
C322 C -0.0983(4) -0.0805(4) 0.4304(3) 0.0356(13) Uani 1 1 d . . .
C68 C -0.0198(4) 0.1942(3) 0.3961(2) 0.0285(11) Uani 1 1 d . . .
C69 C -0.3312(4) -0.0897(3) 0.1802(3) 0.0377(13) Uani 1 1 d . . .
H69A H -0.3804 -0.1138 0.1522 0.045 Uiso 1 1 calc R . .
C70 C 0.0561(4) 0.2785(3) 0.1726(2) 0.0276(11) Uani 1 1 d . . .
C72 C -0.1254(4) 0.1751(3) 0.4019(2) 0.0278(11) Uani 1 1 d . . .
C73 C -0.2583(4) 0.4178(3) 0.4337(3) 0.0330(13) Uani 1 1 d . . .
C74 C 0.0314(4) 0.2660(3) 0.4179(3) 0.0358(13) Uani 1 1 d . . .
H74A H 0.0000 0.3049 0.4372 0.043 Uiso 1 1 calc R . .
C75 C -0.2002(4) 0.4021(4) 0.5313(3) 0.0417(15) Uani 1 1 d . . .
H75A H -0.2022 0.3733 0.5656 0.050 Uiso 1 1 calc R . .
C79 C -0.5975(5) 0.2353(4) 0.2504(3) 0.0432(15) Uani 1 1 d . . .
H79A H -0.5979 0.2069 0.2849 0.052 Uiso 1 1 calc R . .
C82 C 0.1741(4) 0.2188(4) 0.3817(3) 0.0392(14) Uani 1 1 d . . .
H82A H 0.2406 0.2260 0.3767 0.047 Uiso 1 1 calc R . .
C84 C 0.1198(4) 0.3164(4) 0.2178(3) 0.0384(14) Uani 1 1 d . . .
H84A H 0.1229 0.2965 0.2560 0.046 Uiso 1 1 calc R . .
C320 C 0.0850(5) -0.0642(4) 0.2596(3) 0.0424(15) Uani 1 1 d . . .
C326 C -0.2627(4) 0.2857(3) 0.0910(2) 0.0272(11) Uani 1 1 d . . .
C88 C 0.1746(4) 0.4115(4) 0.1494(3) 0.0429(15) Uani 1 1 d . . .
H88A H 0.2152 0.4565 0.1401 0.052 Uiso 1 1 calc R . .
C92 C -0.2803(4) 0.2106(3) 0.0502(3) 0.0333(12) Uani 1 1 d . . .
C94 C -0.3209(5) -0.1180(4) 0.2373(3) 0.0407(14) Uani 1 1 d . . .
H94A H -0.3630 -0.1609 0.2484 0.049 Uiso 1 1 calc R . .
C327 C 0.1305(4) 0.2797(4) 0.4106(3) 0.0410(14) Uani 1 1 d . . .
H32A H 0.1669 0.3280 0.4246 0.049 Uiso 1 1 calc R . .
C328 C -0.3551(5) 0.2171(4) 0.6170(3) 0.0502(17) Uani 1 1 d . . .
C97 C -0.1184(5) 0.5201(4) 0.2261(3) 0.0426(15) Uani 1 1 d . . .
H97A H -0.0643 0.4970 0.2149 0.051 Uiso 1 1 calc R . .
C98 C -0.3038(5) 0.0731(4) -0.0225(3) 0.0518(18) Uani 1 1 d . . .
H98A H -0.3099 0.0262 -0.0478 0.062 Uiso 1 1 calc R . .
C102 C -0.2142(4) 0.1196(4) -0.0101(3) 0.0399(14) Uani 1 1 d . . .
H10A H -0.1602 0.1023 -0.0274 0.048 Uiso 1 1 calc R . .
C104 C -0.5907(5) 0.3202(4) 0.1493(3) 0.0435(15) Uani 1 1 d . . .
H10B H -0.5888 0.3489 0.1150 0.052 Uiso 1 1 calc R . .
C325 C -0.1104(5) -0.1352(4) 0.4787(3) 0.0474(16) Uani 1 1 d . . .
H32B H -0.1749 -0.1640 0.4748 0.071 Uiso 1 1 calc R . .
H32C H -0.1004 -0.1055 0.5181 0.071 Uiso 1 1 calc R . .
H32D H -0.0640 -0.1718 0.4750 0.071 Uiso 1 1 calc R . .
C108 C -0.1267(5) 0.5095(4) 0.4797(4) 0.056(2) Uani 1 1 d . . .
H10C H -0.0804 0.5540 0.4784 0.067 Uiso 1 1 calc R . .
C323 C 0.0140(6) -0.2259(4) 0.3435(3) 0.0559(19) Uani 1 1 d . . .
H32E H 0.0186 -0.2523 0.3037 0.084 Uiso 1 1 calc R . .
H32F H 0.0721 -0.1894 0.3542 0.084 Uiso 1 1 calc R . .
H32G H -0.0409 -0.1974 0.3431 0.084 Uiso 1 1 calc R . .
C321 C 0.1424(6) -0.1144(5) 0.2259(4) 0.069(2) Uani 1 1 d . . .
H32E H 0.1545 -0.1574 0.2495 0.104 Uiso 1 1 calc R . .
H32F H 0.2030 -0.0842 0.2176 0.104 Uiso 1 1 calc R . .
H32G H 0.1080 -0.1352 0.1879 0.104 Uiso 1 1 calc R . .
C324 C 0.0021(5) -0.2842(4) 0.3883(3) 0.0512(17) Uani 1 1 d . . .
C114 C 0.1803(5) 0.3850(4) 0.2067(3) 0.0507(18) Uani 1 1 d . . .
H11B H 0.2234 0.4121 0.2372 0.061 Uiso 1 1 calc R . .
C115 C -0.3714(5) 0.1686(4) 0.0405(3) 0.0525(18) Uani 1 1 d . . .
H11C H -0.4242 0.1872 0.0584 0.063 Uiso 1 1 calc R . .
C116 C -0.2780(5) 0.5847(4) 0.2568(3) 0.0458(16) Uani 1 1 d . . .
H11D H -0.3324 0.6078 0.2673 0.055 Uiso 1 1 calc R . .
C118 C -0.5536(8) 0.0050(8) 0.2031(7) 0.112(4) Uani 1 1 d . . .
C129 C -0.1312(5) 0.4689(4) 0.5314(4) 0.0544(19) Uani 1 1 d . . .
H12A H -0.0891 0.4856 0.5654 0.065 Uiso 1 1 calc R . .
C121 C -0.1085(6) 0.5876(4) 0.2651(4) 0.059(2) Uani 1 1 d . . .
H12B H -0.0473 0.6108 0.2810 0.071 Uiso 1 1 calc R . .
C123 C -0.6576(5) 0.2537(4) 0.1491(3) 0.0539(18) Uani 1 1 d . . .
H12C H -0.6993 0.2369 0.1149 0.065 Uiso 1 1 calc R . .
C329 C -0.3795(8) 0.1813(6) 0.6735(4) 0.090(3) Uani 1 1 d . . .
H32H H -0.4487 0.1739 0.6764 0.135 Uiso 1 1 calc R . .
H32I H -0.3497 0.2156 0.7079 0.135 Uiso 1 1 calc R . .
H32J H -0.3561 0.1310 0.6735 0.135 Uiso 1 1 calc R . .
C136 C -0.6622(5) 0.2112(5) 0.2017(3) 0.0543(18) Uani 1 1 d . . .
H13A H -0.7089 0.1670 0.2032 0.065 Uiso 1 1 calc R . .
C137 C -0.1891(5) 0.6206(4) 0.2808(3) 0.056(2) Uani 1 1 d . . .
H13B H -0.1836 0.6666 0.3071 0.067 Uiso 1 1 calc R . .
C159 C -0.3837(5) 0.0987(5) 0.0041(4) 0.066(2) Uani 1 1 d . . .
H15C H -0.4448 0.0689 -0.0027 0.079 Uiso 1 1 calc R . .
C184 C -0.5118(8) 0.0533(6) 0.1603(5) 0.092(3) Uani 1 1 d . . .
H18A H -0.5478 0.0411 0.1217 0.138 Uiso 1 1 calc R . .
H18B H -0.4459 0.0442 0.1558 0.138 Uiso 1 1 calc R . .
H18C H -0.5130 0.1079 0.1741 0.138 Uiso 1 1 calc R . .
C316 C -0.5372(4) 0.3772(3) 0.5269(3) 0.0300(12) Uani 1 1 d . . .
C315 C -0.0327(4) 0.3723(4) -0.0491(3) 0.0356(13) Uani 1 1 d . . .
C314 C 0.0566(4) 0.1293(4) -0.0218(3) 0.0376(13) Uani 1 1 d . . .
C313 C -0.6130(4) 0.4240(4) 0.5431(3) 0.0428(15) Uani 1 1 d . . .
H31A H -0.5983 0.4500 0.5834 0.064 Uiso 1 1 calc R . .
H31B H -0.6739 0.3899 0.5423 0.064 Uiso 1 1 calc R . .
H31C H -0.6171 0.4630 0.5142 0.064 Uiso 1 1 calc R . .
C312 C -0.4786(5) 0.6029(4) 0.0392(3) 0.0504(17) Uani 1 1 d . . .
H31A H -0.4364 0.5941 0.0066 0.076 Uiso 1 1 calc R . .
H31B H -0.4595 0.6550 0.0593 0.076 Uiso 1 1 calc R . .
H31C H -0.5443 0.5985 0.0226 0.076 Uiso 1 1 calc R . .
C311 C -0.5489(5) 0.5584(4) 0.2794(3) 0.0433(15) Uani 1 1 d . . .
C340 C 0.1078(5) 0.0747(4) -0.0591(4) 0.0570(19) Uani 1 1 d . . .
H34A H 0.0731 0.0219 -0.0605 0.085 Uiso 1 1 calc R . .
H34B H 0.1722 0.0753 -0.0413 0.085 Uiso 1 1 calc R . .
H34C H 0.1116 0.0912 -0.0999 0.085 Uiso 1 1 calc R . .
C309 C -0.4719(4) 0.5433(4) 0.0834(3) 0.0413(14) Uani 1 1 d . . .
C308 C -0.0134(5) 0.4243(5) -0.0974(3) 0.0557(19) Uani 1 1 d . . .
H30A H 0.0424 0.4627 -0.0853 0.084 Uiso 1 1 calc R . .
H30B H -0.0686 0.4510 -0.1048 0.084 Uiso 1 1 calc R . .
H30C H -0.0012 0.3936 -0.1341 0.084 Uiso 1 1 calc R . .
C307 C -0.5995(5) 0.6069(4) 0.3204(3) 0.0565(19) Uani 1 1 d . . .
H30A H -0.5532 0.6417 0.3471 0.085 Uiso 1 1 calc R . .
H30B H -0.6411 0.5733 0.3443 0.085 Uiso 1 1 calc R . .
H30C H -0.6379 0.6377 0.2970 0.085 Uiso 1 1 calc R . .
N20 N -0.5849(9) -0.0351(10) 0.2394(7) 0.200(8) Uani 1 1 d . . .
C341 C 0.5628(9) 0.2725(6) -0.1597(5) 0.085(3) Uani 1 1 d . . .
C342 C 0.6462(9) 0.2602(8) -0.1230(6) 0.130(5) Uani 1 1 d . . .
H34D H 0.7020 0.2642 -0.1473 0.195 Uiso 1 1 calc R . .
H34E H 0.6354 0.2085 -0.1082 0.195 Uiso 1 1 calc R . .
H34F H 0.6569 0.2998 -0.0889 0.195 Uiso 1 1 calc R . .
C1 C 0.1588(7) 0.2409(5) -0.1617(4) 0.070(2) Uani 1 1 d . . .
C2 C 0.2480(7) 0.2886(5) -0.1312(5) 0.092(3) Uani 1 1 d . . .
H2A H 0.2732 0.2600 -0.0996 0.138 Uiso 1 1 calc R . .
H2B H 0.2324 0.3383 -0.1136 0.138 Uiso 1 1 calc R . .
H2C H 0.2959 0.2984 -0.1609 0.138 Uiso 1 1 calc R . .
N41 N -0.4539(3) 0.1696(3) 0.4537(2) 0.0365(11) Uani 1 1 d . . .
C138 C -0.5467(5) 0.1548(4) 0.4644(4) 0.061(2) Uani 1 1 d . B .
H13C H -0.5754 0.1935 0.4863 0.074 Uiso 1 1 calc R . .
C144 C -0.4622(7) 0.0442(6) 0.3993(7) 0.145(7) Uani 1 1 d . . .
H14B H -0.4343 0.0099 0.3726 0.174 Uiso 1 1 calc R A 1
C107 C -0.4113(5) 0.1134(4) 0.4226(4) 0.058(2) Uani 1 1 d . B .
C89 C -0.3078(4) 0.1356(3) 0.4135(3) 0.0347(13) Uani 1 1 d . . .
C17 C -0.5554(19) 0.0253(13) 0.4156(16) 0.096(16) Uani 0.50 1 d P B 1
H17A H -0.5870 -0.0263 0.4077 0.115 Uiso 0.50 1 calc PR B 1
C17A C -0.573(3) 0.046(2) 0.389(2) 0.042(10) Uani 0.25 1 d P B 2
H17B H -0.6113 0.0265 0.3540 0.051 Uiso 0.25 1 calc PR B 2
C17B C -0.537(3) 0.004(2) 0.444(2) 0.050(9) Uani 0.25 1 d P B 3
H17C H -0.5428 -0.0436 0.4634 0.060 Uiso 0.25 1 calc PR B 3
C16 C -0.6030(7) 0.0837(6) 0.4441(7) 0.156(7) Uani 1 1 d . . .
H16A H -0.6694 0.0753 0.4493 0.187 Uiso 1 1 calc R B 1
F13 F -0.8570(3) 0.1373(2) 0.12089(18) 0.0479(9) Uani 1 1 d . . .
F5 F -0.1935(3) 0.2491(3) 0.21956(18) 0.0583(11) Uani 1 1 d . . .
F21 F -0.3182(3) -0.2450(2) 0.44608(17) 0.0512(10) Uani 1 1 d . . .
F6 F -0.2582(3) 0.2581(3) 0.31302(18) 0.0663(12) Uani 1 1 d . . .
F22 F -0.2426(3) -0.2214(2) 0.35853(18) 0.0534(10) Uani 1 1 d . . .
F17 F 0.1520(3) 0.4999(2) 0.01150(18) 0.0525(10) Uani 1 1 d . . .
F18 F 0.2436(3) 0.4747(3) -0.06869(18) 0.0614(11) Uani 1 1 d . . .
F7 F -0.2746(4) 0.1425(3) 0.2575(3) 0.0945(18) Uani 1 1 d . . .
F8 F -0.3554(4) 0.2395(3) 0.2257(2) 0.0785(14) Uani 1 1 d . . .
F14 F -0.7852(3) 0.0327(3) 0.1468(3) 0.0828(16) Uani 1 1 d . . .
F23 F -0.3826(4) -0.1731(3) 0.3773(2) 0.0827(15) Uani 1 1 d . . .
F9 F -0.5913(4) 0.1449(5) 0.0467(2) 0.127(3) Uani 1 1 d . . .
B4 B -0.8668(5) 0.0568(4) 0.1244(4) 0.0427(17) Uani 1 1 d . . .
B2 B -0.2694(7) 0.2242(5) 0.2542(4) 0.056(2) Uani 1 1 d . . .
B5 B 0.2451(5) 0.5111(4) -0.0089(3) 0.0394(16) Uani 1 1 d . . .
B6 B -0.3324(6) -0.2370(4) 0.3837(4) 0.0464(18) Uani 1 1 d . . .
B3 B -0.6162(7) 0.1587(7) -0.0110(5) 0.068(3) Uani 1 1 d . . .
F10 F -0.6331(6) 0.0860(4) -0.0377(3) 0.141(3) Uani 1 1 d . . .
F30 F 0.3573(3) 0.3406(2) 0.40713(19) 0.0530(10) Uani 1 1 d . . .
F19 F 0.2758(3) 0.5909(2) -0.01076(18) 0.0532(10) Uani 1 1 d . . .
F20 F 0.3076(3) 0.4781(2) 0.02848(19) 0.0586(11) Uani 1 1 d . . .
F31 F 0.3359(3) 0.4016(3) 0.31945(18) 0.0665(12) Uani 1 1 d . . .
F15 F -0.9487(3) 0.0324(3) 0.15505(19) 0.0585(11) Uani 1 1 d . . .
F16 F -0.8855(4) 0.0195(3) 0.0641(2) 0.0701(13) Uani 1 1 d . . .
F24 F -0.3817(4) -0.3056(3) 0.35556(19) 0.0786(15) Uani 1 1 d . . .
F11 F -0.5520(4) 0.2063(4) -0.0388(4) 0.135(3) Uani 1 1 d . . .
F12 F -0.7061(4) 0.1894(4) -0.0152(3) 0.128(3) Uani 1 1 d . . .
F32 F 0.4623(2) 0.4467(2) 0.38699(17) 0.0449(9) Uani 1 1 d . . .
F29 F 0.3090(3) 0.4625(3) 0.41099(19) 0.0648(12) Uani 1 1 d . . .
F25 F 0.1137(3) -0.1157(3) 0.4716(2) 0.0767(14) Uani 1 1 d . . .
F27 F 0.2101(4) -0.1038(3) 0.3909(3) 0.0918(17) Uani 1 1 d . . .
B7 B 0.3653(5) 0.4136(5) 0.3813(3) 0.0384(16) Uani 1 1 d . . .
B8 B 0.1874(6) -0.0685(5) 0.4466(3) 0.0427(17) Uani 1 1 d . . .
F28 F 0.2677(4) -0.0637(4) 0.4843(3) 0.103(2) Uani 1 1 d . . .
F26 F 0.1614(4) 0.0001(3) 0.4329(3) 0.0995(19) Uani 1 1 d . . .
B1 B -0.8335(3) 0.6377(3) 0.24705(18) 0.090(4) Uiso 1 1 d D . .
F1 F -0.8083(7) 0.6650(5) 0.3071(3) 0.079(4) Uiso 0.50 1 d PD C 1
F2 F -0.7508(6) 0.6308(6) 0.2161(4) 0.120(5) Uiso 0.50 1 d PD C 1
F3 F -0.8852(6) 0.6902(5) 0.2200(4) 0.075(3) Uiso 0.50 1 d PD C 1
F4 F -0.8898(6) 0.5645(5) 0.2450(4) 0.101(4) Uiso 0.50 1 d PD C 1
F1A F -0.9195(7) 0.6617(6) 0.2239(5) 0.045(3) Uiso 0.30 1 d PD C 2
F2A F -0.7632(8) 0.7046(6) 0.2608(6) 0.075(5) Uiso 0.30 1 d PD C 2
F3A F -0.7995(9) 0.5855(8) 0.2030(5) 0.087(9) Uiso 0.30 1 d PD C 2
F4A F -0.8520(8) 0.5991(9) 0.3004(5) 0.170(11) Uiso 0.30 1 d PD C 2
F1B F -0.8173(17) 0.7150(8) 0.2338(8) 0.23(2) Uiso 0.20 1 d PD C 3
F2B F -0.9237(10) 0.6063(14) 0.2226(8) 0.58(7) Uiso 0.20 1 d PD C 3
F3B F -0.7671(13) 0.5985(10) 0.2176(7) 0.026(3) Uiso 0.20 1 d PD C 3
F4B F -0.8351(13) 0.6368(12) 0.3091(5) 0.037(4) Uiso 0.20 1 d PD C 3

loop_
_atom_site_aniso_label
_atom_site_aniso_U_11
_atom_site_aniso_U_22
_atom_site_aniso_U_33
_atom_site_aniso_U_23
_atom_site_aniso_U_13
_atom_site_aniso_U_12
Zn1 0.0338(3) 0.0241(3) 0.0294(3) 0.0053(2) 0.0090(3) 0.0053(3)
Zn2 0.0315(3) 0.0272(3) 0.0256(3) 0.0030(2) 0.0064(2) 0.0049(3)
Zn3 0.0277(3) 0.0257(3) 0.0348(4) 0.0000(3) 0.0057(3) 0.0046(2)
Zn4 0.0381(4) 0.0365(4) 0.0353(4) 0.0063(3) 0.0133(3) 0.0097(3)
N5 0.033(2) 0.023(2) 0.029(2) 0.0065(18) 0.0097(19) -0.0007(18)
N6 0.046(3) 0.036(3) 0.040(3) 0.003(2) 0.004(2) 0.010(2)
N7 0.029(2) 0.025(2) 0.032(2) 0.0014(19) 0.0098(19) -0.0001(18)
N8 0.031(2) 0.023(2) 0.029(2) 0.0041(18) 0.0128(19) 0.0051(18)
N9 0.033(3) 0.028(2) 0.041(3) 0.004(2) 0.011(2) 0.003(2)
N53 0.063(5) 0.100(7) 0.112(7) 0.012(5) -0.008(5) 0.007(5)
N13 0.043(3) 0.034(3) 0.032(3) 0.006(2) 0.013(2) 0.009(2)
N142 0.090(5) 0.052(4) 0.080(5) 0.025(4) -0.017(4) -0.008(4)
N14 0.034(2) 0.018(2) 0.031(2) 0.0010(18) 0.0072(19) -0.0001(18)
N15 0.027(2) 0.028(2) 0.034(2) 0.0059(19) 0.0086(19) 0.0056(18)
N17 0.032(2) 0.025(2) 0.028(2) 0.0033(18) 0.0090(19) 0.0050(18)
N18 0.028(2) 0.026(2) 0.025(2) -0.0022(18) 0.0057(18) 0.0035(18)
N19 0.030(2) 0.024(2) 0.035(3) 0.0002(19) 0.0100(19) 0.0045(18)
N200 0.035(3) 0.029(2) 0.030(2) 0.0049(19) 0.010(2) 0.0059(19)
N21 0.033(2) 0.032(2) 0.026(2) 0.0023(19) 0.0084(19) 0.004(2)
N23 0.042(3) 0.035(3) 0.041(3) 0.014(2) 0.012(2) 0.015(2)
N24 0.049(3) 0.024(2) 0.037(3) 0.006(2) 0.021(2) 0.007(2)
N26 0.028(2) 0.023(2) 0.028(2) 0.0061(18) 0.0063(18) 0.0021(17)
N27 0.029(2) 0.024(2) 0.033(2) -0.0021(19) 0.0090(19) 0.0007(18)
N28 0.038(3) 0.030(2) 0.032(3) 0.006(2) 0.007(2) 0.000(2)
N29 0.031(2) 0.024(2) 0.026(2) 0.0028(18) 0.0073(18) 0.0022(18)
N30 0.033(2) 0.031(2) 0.024(2) 0.0074(18) 0.0058(18) 0.0116(19)
N31 0.020(2) 0.020(2) 0.045(3) -0.0017(19) 0.0039(19) 0.0025(17)
N33 0.029(2) 0.032(2) 0.038(3) 0.005(2) 0.003(2) 0.008(2)
N35 0.030(2) 0.036(3) 0.032(2) 0.009(2) 0.007(2) 0.005(2)
N46 0.030(2) 0.041(3) 0.032(3) 0.004(2) 0.009(2) 0.006(2)
N37 0.040(3) 0.034(3) 0.030(2) -0.002(2) 0.011(2) 0.012(2)
N270 0.100(7) 0.083(6) 0.086(6) -0.004(5) 0.021(5) -0.022(5)
N38 0.037(3) 0.029(2) 0.025(2) 0.0000(19) 0.0106(19) 0.006(2)
N43 0.035(3) 0.025(2) 0.034(3) 0.0007(19) 0.008(2) 0.0014(19)
N54 0.057(3) 0.041(3) 0.040(3) 0.006(2) 0.017(3) 0.021(3)
N55 0.044(3) 0.050(3) 0.040(3) 0.009(3) 0.008(2) 0.011(3)
N56 0.032(3) 0.028(2) 0.041(3) 0.003(2) 0.018(2) -0.0034(19)
C36 0.032(3) 0.023(3) 0.023(3) 0.003(2) 0.006(2) 0.008(2)
C44 0.028(3) 0.027(3) 0.036(3) 0.000(2) 0.012(2) 0.003(2)
C42 0.026(3) 0.024(3) 0.032(3) 0.008(2) 0.004(2) -0.002(2)
C10 0.020(2) 0.016(2) 0.017(2) -0.0038(17) 0.0032(18) 0.0038(18)
C11 0.029(3) 0.025(3) 0.072(5) 0.007(3) 0.012(3) 0.000(2)
C48 0.033(3) 0.022(3) 0.029(3) -0.001(2) 0.012(2) 0.008(2)
C49 0.043(3) 0.026(3) 0.029(3) 0.001(2) 0.015(2) 0.004(2)
C50 0.026(3) 0.024(3) 0.038(3) 0.006(2) 0.009(2) 0.006(2)
C52 0.041(3) 0.032(3) 0.030(3) 0.002(2) 0.007(2) 0.003(2)
C53 0.031(3) 0.031(3) 0.036(3) 0.016(2) 0.002(2) 0.004(2)
C57 0.025(3) 0.034(3) 0.037(3) 0.008(2) 0.008(2) 0.003(2)
C61 0.039(3) 0.027(3) 0.041(3) 0.007(2) 0.009(3) -0.001(2)
C62 0.032(3) 0.026(3) 0.027(3) 0.001(2) 0.013(2) 0.006(2)
C64 0.029(3) 0.035(3) 0.034(3) -0.001(2) 0.007(2) 0.001(2)
C322 0.038(3) 0.037(3) 0.032(3) 0.004(3) 0.007(2) 0.006(3)
C68 0.029(3) 0.031(3) 0.026(3) 0.008(2) 0.005(2) 0.004(2)
C69 0.037(3) 0.032(3) 0.041(3) 0.002(3) 0.002(3) -0.007(2)
C70 0.032(3) 0.023(3) 0.029(3) 0.004(2) 0.005(2) 0.007(2)
C72 0.039(3) 0.026(3) 0.019(2) 0.004(2) 0.008(2) 0.005(2)
C73 0.020(3) 0.023(3) 0.056(4) -0.001(3) 0.006(2) 0.005(2)
C74 0.034(3) 0.035(3) 0.039(3) 0.004(3) 0.006(2) 0.003(2)
C75 0.027(3) 0.035(3) 0.061(4) -0.005(3) -0.006(3) 0.004(2)
C79 0.042(4) 0.046(4) 0.041(4) 0.007(3) 0.003(3) 0.000(3)
C82 0.031(3) 0.043(3) 0.045(4) 0.008(3) 0.006(3) 0.004(3)
C84 0.042(3) 0.044(3) 0.030(3) 0.011(3) -0.001(3) 0.003(3)
C320 0.047(4) 0.034(3) 0.050(4) 0.012(3) 0.015(3) 0.010(3)
C326 0.030(3) 0.025(3) 0.027(3) 0.005(2) 0.007(2) 0.000(2)
C88 0.034(3) 0.041(3) 0.053(4) 0.017(3) -0.002(3) -0.006(3)
C92 0.033(3) 0.032(3) 0.034(3) -0.002(2) 0.003(2) 0.006(2)
C94 0.045(4) 0.032(3) 0.044(4) 0.007(3) 0.013(3) -0.006(3)
C327 0.037(3) 0.041(3) 0.045(4) 0.001(3) 0.006(3) 0.004(3)
C328 0.060(5) 0.042(4) 0.051(4) 0.006(3) 0.006(3) 0.015(3)
C97 0.043(3) 0.036(3) 0.046(4) -0.010(3) 0.015(3) -0.001(3)
C98 0.041(4) 0.041(4) 0.067(5) -0.023(3) 0.003(3) 0.003(3)
C102 0.035(3) 0.042(3) 0.042(3) -0.005(3) 0.003(3) 0.010(3)
C104 0.039(3) 0.054(4) 0.037(3) 0.007(3) 0.006(3) 0.004(3)
C325 0.059(4) 0.047(4) 0.037(3) 0.019(3) 0.007(3) 0.001(3)
C108 0.032(3) 0.039(4) 0.093(6) -0.011(4) 0.001(4) 0.003(3)
C323 0.083(6) 0.035(4) 0.050(4) 0.005(3) 0.014(4) 0.003(3)
C321 0.064(5) 0.052(5) 0.101(7) 0.015(4) 0.041(5) 0.023(4)
C324 0.055(4) 0.039(4) 0.059(4) -0.001(3) -0.003(3) 0.009(3)
C114 0.051(4) 0.045(4) 0.052(4) 0.022(3) -0.016(3) -0.014(3)
C115 0.031(3) 0.049(4) 0.073(5) -0.017(4) 0.008(3) 0.003(3)
C116 0.060(4) 0.033(3) 0.046(4) -0.003(3) 0.026(3) 0.010(3)
C118 0.079(8) 0.127(10) 0.137(11) 0.058(9) 0.003(7) 0.012(7)
C129 0.037(4) 0.047(4) 0.077(5) -0.011(4) -0.009(3) 0.008(3)
C121 0.054(4) 0.046(4) 0.069(5) -0.019(4) 0.025(4) -0.013(3)
C123 0.052(4) 0.066(5) 0.040(4) 0.000(3) -0.002(3) -0.001(4)
C329 0.145(10) 0.078(6) 0.058(5) 0.035(5) 0.020(6) 0.038(6)
C136 0.041(4) 0.061(5) 0.055(4) -0.008(4) -0.001(3) -0.007(3)
C137 0.059(4) 0.033(3) 0.069(5) -0.016(3) 0.031(4) -0.016(3)
C159 0.044(4) 0.055(5) 0.090(6) -0.029(4) 0.005(4) -0.006(3)
C184 0.093(8) 0.100(8) 0.084(7) 0.023(6) -0.005(6) 0.014(6)
C316 0.025(3) 0.029(3) 0.036(3) 0.006(2) 0.005(2) 0.000(2)
C315 0.030(3) 0.038(3) 0.039(3) 0.004(3) 0.007(2) 0.004(2)
C314 0.034(3) 0.040(3) 0.038(3) -0.001(3) 0.005(3) 0.004(3)
C313 0.035(3) 0.040(3) 0.055(4) -0.003(3) 0.004(3) 0.014(3)
C312 0.053(4) 0.046(4) 0.054(4) 0.017(3) 0.002(3) 0.011(3)
C311 0.046(4) 0.037(3) 0.049(4) 0.007(3) 0.011(3) 0.010(3)
C340 0.046(4) 0.052(4) 0.072(5) -0.015(4) 0.018(4) 0.009(3)
C309 0.037(3) 0.044(4) 0.043(4) -0.002(3) 0.004(3) 0.009(3)
C308 0.059(4) 0.065(5) 0.045(4) 0.028(4) 0.011(3) 0.000(4)
C307 0.055(4) 0.050(4) 0.067(5) -0.011(4) 0.017(4) 0.019(3)
N20 0.130(11) 0.266(18) 0.221(15) 0.167(15) 0.029(10) -0.002(11)
C341 0.097(8) 0.086(7) 0.073(7) 0.004(6) 0.022(6) 0.009(6)
C342 0.117(11) 0.179(14) 0.106(9) 0.043(9) -0.006(8) 0.050(10)
C1 0.075(6) 0.062(5) 0.077(6) 0.023(5) 0.005(5) 0.018(5)
C2 0.092(7) 0.058(6) 0.122(9) 0.025(6) -0.025(6) -0.005(5)
N41 0.031(3) 0.025(2) 0.053(3) -0.005(2) 0.015(2) 0.0002(19)
C138 0.038(4) 0.040(4) 0.100(6) -0.022(4) 0.039(4) -0.015(3)
C144 0.075(6) 0.069(6) 0.268(16) -0.101(8) 0.102(9) -0.042(5)
C107 0.042(4) 0.035(3) 0.093(6) -0.016(4) 0.038(4) -0.009(3)
C89 0.038(3) 0.026(3) 0.040(3) -0.003(2) 0.016(3) 0.004(2)
C17 0.05(2) 0.016(13) 0.22(5) -0.017(19) 0.03(3) 0.013(10)
C17A 0.012(12) 0.03(2) 0.08(3) -0.039(18) -0.005(13) 0.006(13)
C17B 0.047(18) 0.023(18) 0.09(3) 0.022(15) 0.031(17) 0.031(14)
C16 0.067(6) 0.081(7) 0.300(19) -0.089(10) 0.105(9) -0.032(5)
F13 0.044(2) 0.0352(19) 0.064(2) 0.0012(18) -0.0003(18) 0.0059(16)
F5 0.066(3) 0.070(3) 0.049(2) 0.016(2) 0.028(2) 0.028(2)
F21 0.054(2) 0.055(2) 0.042(2) 0.0018(18) 0.0171(17) -0.0054(18)
F6 0.068(3) 0.095(3) 0.043(2) 0.003(2) 0.016(2) 0.032(3)
F22 0.064(3) 0.038(2) 0.062(2) 0.0137(18) 0.037(2) 0.0073(18)
F17 0.049(2) 0.052(2) 0.062(2) 0.0261(19) 0.0248(19) 0.0096(18)
F18 0.073(3) 0.065(3) 0.047(2) 0.005(2) 0.014(2) 0.013(2)
F7 0.118(5) 0.077(4) 0.105(4) 0.035(3) 0.046(3) 0.044(3)
F8 0.079(3) 0.096(4) 0.071(3) 0.019(3) 0.014(3) 0.041(3)
F14 0.050(3) 0.069(3) 0.139(5) 0.041(3) 0.006(3) 0.025(2)
F23 0.080(3) 0.102(4) 0.082(3) 0.028(3) 0.037(3) 0.047(3)
F9 0.045(3) 0.273(9) 0.066(3) 0.043(4) 0.007(2) 0.016(4)
B4 0.036(4) 0.035(4) 0.059(5) 0.006(3) 0.010(3) 0.006(3)
B2 0.070(6) 0.061(5) 0.048(5) 0.021(4) 0.024(4) 0.031(4)
B5 0.033(3) 0.044(4) 0.046(4) 0.022(3) 0.012(3) 0.008(3)
B6 0.055(5) 0.035(4) 0.050(4) 0.008(3) 0.018(4) 0.003(3)
B3 0.059(6) 0.080(7) 0.058(6) 0.004(5) -0.014(5) -0.006(5)
F10 0.211(9) 0.079(4) 0.126(6) 0.005(4) -0.037(5) 0.007(5)
F30 0.037(2) 0.050(2) 0.070(3) 0.013(2) 0.0025(18) -0.0044(17)
F19 0.052(2) 0.045(2) 0.064(3) 0.0209(19) 0.0047(19) 0.0004(18)
F20 0.054(2) 0.066(3) 0.063(3) 0.029(2) 0.002(2) 0.018(2)
F31 0.067(3) 0.087(3) 0.043(2) -0.003(2) -0.012(2) 0.009(2)
F15 0.054(2) 0.063(3) 0.060(3) 0.004(2) 0.025(2) 0.008(2)
F16 0.094(4) 0.052(3) 0.066(3) -0.004(2) 0.033(3) 0.011(2)
F24 0.091(4) 0.086(3) 0.045(2) -0.005(2) 0.014(2) -0.035(3)
F11 0.069(4) 0.099(4) 0.252(9) 0.104(5) 0.033(4) 0.003(3)
F12 0.059(4) 0.147(6) 0.175(7) 0.065(5) -0.028(4) -0.009(4)
F32 0.0312(18) 0.042(2) 0.061(2) 0.0045(17) 0.0062(16) 0.0012(15)
F29 0.058(3) 0.082(3) 0.063(3) 0.007(2) 0.017(2) 0.038(2)
F25 0.065(3) 0.090(4) 0.075(3) 0.036(3) 0.009(2) -0.011(3)
F27 0.093(4) 0.093(4) 0.093(4) -0.010(3) 0.028(3) 0.030(3)
B7 0.021(3) 0.050(4) 0.042(4) -0.004(3) 0.004(3) 0.001(3)
B8 0.042(4) 0.046(4) 0.040(4) 0.005(3) 0.002(3) 0.005(3)
F28 0.076(4) 0.129(5) 0.092(4) 0.038(4) -0.036(3) -0.034(3)
F26 0.107(4) 0.060(3) 0.144(5) 0.043(3) 0.023(4) 0.033(3)

loop_
_atom_type_symbol
_atom_type_description
_atom_type_scat_dispersion_real
_atom_type_scat_dispersion_imag
_atom_type_scat_source
C C 0.0033 0.0016 'International Tables Vol C Tables 4.2.6.8 and 6.1.1.4'
H H 0.0000 0.0000 'International Tables Vol C Tables 4.2.6.8 and 6.1.1.4'
B B 0.0013 0.0007 'International Tables Vol C Tables 4.2.6.8 and 6.1.1.4'
N N 0.0061 0.0033 'International Tables Vol C Tables 4.2.6.8 and 6.1.1.4'
F F 0.0171 0.0103 'International Tables Vol C Tables 4.2.6.8 and 6.1.1.4'
Zn Zn 0.2839 1.4301 'International Tables Vol C Tables 4.2.6.8 and 6.1.1.4'

loop_
_geom_angle_atom_site_label_1
_geom_angle_atom_site_label_2
_geom_angle_atom_site_label_3
_geom_angle
N13 Zn1 N23 92.94(18)
N13 Zn1 N5 98.26(18)
N23 Zn1 N5 96.59(19)
N13 Zn1 N30 102.69(18)
N23 Zn1 N30 98.89(19)
N5 Zn1 N30 153.15(17)
N13 Zn1 N17 85.01(17)
N23 Zn1 N17 172.56(19)
N5 Zn1 N17 90.78(17)
N30 Zn1 N17 74.66(16)
N13 Zn1 N8 172.88(18)
N23 Zn1 N8 89.12(17)
N5 Zn1 N8 74.72(16)
N30 Zn1 N8 83.71(16)
N17 Zn1 N8 93.77(15)
N28 Zn2 N37 92.46(19)
N28 Zn2 N26 96.69(17)
N37 Zn2 N26 100.47(18)
N28 Zn2 C10 100.40(18)
N37 Zn2 C10 95.68(18)
N26 Zn2 C10 155.89(17)
N28 Zn2 N29 170.50(17)
N37 Zn2 N29 93.20(17)
N26 Zn2 N29 74.78(16)
C10 Zn2 N29 86.63(17)
N28 Zn2 N18 89.84(17)
N37 Zn2 N18 170.22(18)
N26 Zn2 N18 88.70(16)
C10 Zn2 N18 74.54(16)
N29 Zn2 N18 85.86(15)
N33 Zn3 N6 91.98(19)
N33 Zn3 N31 94.41(17)
N6 Zn3 N31 99.4(2)
N33 Zn3 N41 99.60(18)
N6 Zn3 N41 95.4(2)
N31 Zn3 N41 159.20(18)
N33 Zn3 N19 171.33(18)
N6 Zn3 N19 95.64(18)
N31 Zn3 N19 88.44(16)
N41 Zn3 N19 75.60(17)
N33 Zn3 N27 87.44(17)
N6 Zn3 N27 175.47(19)
N31 Zn3 N27 76.12(17)
N41 Zn3 N27 89.16(18)
N19 Zn3 N27 85.29(16)
N46 Zn4 N55 103.2(2)
N46 Zn4 N54 96.6(2)
N55 Zn4 N54 90.6(2)
N46 Zn4 N24 154.71(19)
N55 Zn4 N24 98.9(2)
N54 Zn4 N24 95.3(2)
N46 Zn4 N38 91.45(17)
N55 Zn4 N38 92.25(18)
N54 Zn4 N38 170.7(2)
N24 Zn4 N38 75.44(17)
N46 Zn4 N35 74.90(18)
N55 Zn4 N35 174.82(18)
N54 Zn4 N35 84.90(18)
N24 Zn4 N35 84.05(18)
N38 Zn4 N35 92.61(16)
C61 N5 C62 116.9(5)
C61 N5 Zn1 122.9(4)
C62 N5 Zn1 120.2(3)
C328 N6 Zn3 157.5(6)
C48 N7 N29 116.0(5)
N14 N8 C48 119.6(4)
N14 N8 Zn1 126.7(4)
C48 N8 Zn1 113.6(3)
N35 N9 C50 117.1(5)
C322 N13 Zn1 178.8(5)
N8 N14 C36 116.1(5)
N19 N15 C72 115.9(5)
N56 N17 C72 119.7(4)
N56 N17 Zn1 126.2(3)
C72 N17 Zn1 114.1(3)
N200 N18 C326 119.0(4)
N200 N18 Zn2 127.8(3)
C326 N18 Zn2 113.3(3)
N15 N19 C89 119.8(4)
N15 N19 Zn3 127.0(3)
C89 N19 Zn3 113.1(4)
N18 N200 C42 116.0(5)
N38 N21 C326 115.9(5)
C320 N23 Zn1 168.6(6)
C116 N24 C49 116.1(6)
C116 N24 Zn4 124.1(4)
C49 N24 Zn4 118.5(4)
C70 N26 C53 117.4(5)
C70 N26 Zn2 119.5(3)
C53 N26 Zn2 123.0(4)
N43 N27 C50 119.0(5)
N43 N27 Zn3 128.8(3)
C50 N27 Zn3 112.2(4)
C315 N28 Zn2 174.9(5)
C36 N29 N7 119.0(4)
C36 N29 Zn2 113.6(3)
N7 N29 Zn2 127.3(3)
C57 N30 C68 118.6(5)
C57 N30 Zn1 122.1(4)
C68 N30 Zn1 118.4(4)
C75 N31 C73 118.4(5)
C75 N31 Zn3 123.1(4)
C73 N31 Zn3 118.4(4)
C316 N33 Zn3 176.4(5)
N9 N35 C44 119.6(5)
N9 N35 Zn4 127.7(4)
C44 N35 Zn4 112.7(4)
C104 N46 C64 118.0(5)
C104 N46 Zn4 122.6(4)
C64 N46 Zn4 119.4(4)
C314 N37 Zn2 179.6(6)
N21 N38 C42 119.5(5)
N21 N38 Zn4 127.0(4)
C42 N38 Zn4 113.5(4)
N27 N43 C44 117.1(5)
C311 N54 Zn4 173.8(5)
C309 N55 Zn4 159.3(5)
N17 N56 C89 115.8(5)
N29 C36 N14 124.8(5)
N29 C36 C70 116.8(4)
N14 C36 C70 118.4(5)
N43 C44 N35 123.8(5)
N43 C44 C64 119.4(5)
N35 C44 C64 116.8(5)
N38 C42 N200 124.8(5)
N38 C42 C49 116.9(5)
N200 C42 C49 118.3(5)
C102 C10 C92 117.4(5)
C102 C10 Zn2 122.5(4)
C92 C10 Zn2 119.3(4)
C108 C11 C73 117.3(6)
N7 C48 N8 124.6(5)
N7 C48 C62 119.1(5)
N8 C48 C62 116.3(5)
N24 C49 C97 123.1(5)
N24 C49 C42 114.5(5)
C97 C49 C42 122.4(5)
N9 C50 N27 123.4(5)
N9 C50 C73 119.4(5)
N27 C50 C73 117.2(5)
C69 C52 C62 119.2(5)
N26 C53 C88 122.3(5)
N30 C57 C82 121.7(5)
N5 C61 C94 123.7(6)
N5 C62 C52 122.6(5)
N5 C62 C48 114.8(5)
C52 C62 C48 122.6(5)
N46 C64 C79 122.5(5)
N46 C64 C44 116.1(5)
C79 C64 C44 121.4(5)
N13 C322 C325 178.9(7)
N30 C68 C74 122.5(5)
N30 C68 C72 115.1(5)
C74 C68 C72 122.5(5)
C52 C69 C94 119.5(6)
N26 C70 C84 122.9(5)
N26 C70 C36 115.1(5)
C84 C70 C36 122.1(5)
N17 C72 N15 124.4(5)
N17 C72 C68 117.0(5)
N15 C72 C68 118.6(5)
N31 C73 C11 122.5(6)
N31 C73 C50 116.0(5)
C11 C73 C50 121.4(6)
C68 C74 C327 119.1(6)
N31 C75 C129 123.0(7)
C136 C79 C64 118.4(6)
C57 C82 C327 120.0(6)
C70 C84 C114 119.8(5)
N23 C320 C321 179.5(9)
N18 C326 N21 124.9(5)
N18 C326 C92 116.6(5)
N21 C326 C92 118.5(5)
C114 C88 C53 119.3(6)
C10 C92 C115 123.1(5)
C10 C92 C326 115.8(5)
C115 C92 C326 121.1(5)
C61 C94 C69 118.0(5)
C74 C327 C82 118.1(6)
N6 C328 C329 177.1(8)
C121 C97 C49 118.6(6)
C159 C98 C102 117.9(6)
C10 C102 C98 123.5(6)
N46 C104 C123 122.8(6)
C129 C108 C11 120.6(6)
N142 C324 C323 178.3(8)
C88 C114 C84 118.2(6)
C159 C115 C92 119.1(6)
N24 C116 C137 123.9(6)
N20 C118 C184 177.6(14)
C108 C129 C75 118.1(7)
C97 C121 C137 119.6(7)
C104 C123 C136 118.7(6)
C79 C136 C123 119.5(7)
C116 C137 C121 118.6(6)
C115 C159 C98 119.0(7)
N33 C316 C313 179.1(6)
N28 C315 C308 177.9(6)
N37 C314 C340 176.9(7)
N54 C311 C307 176.8(8)
N55 C309 C312 179.0(7)
N270 C341 C342 178.7(13)
N53 C1 C2 177.2(12)
C138 N41 C107 119.3(5)
C138 N41 Zn3 122.1(4)
C107 N41 Zn3 118.6(4)
N41 C138 C16 122.3(6)
C107 C144 C17 118.8(12)
C107 C144 C17A 114.6(15)
C17 C144 C17A 29(2)
C107 C144 C17B 114.4(18)
C17 C144 C17B 30.5(17)
C17A C144 C17B 60(2)
C144 C107 N41 121.8(6)
C144 C107 C89 123.2(6)
N41 C107 C89 115.0(5)
N19 C89 N56 124.4(5)
N19 C89 C107 117.6(5)
N56 C89 C107 118.1(5)
C144 C17 C16 119.7(18)
C16 C17A C144 106(2)
C144 C17B C16 90.9(16)
C138 C16 C17 116.8(13)
C138 C16 C17A 114.4(19)
C17 C16 C17A 30.8(18)
C138 C16 C17B 112.1(17)
C17 C16 C17B 27(2)
C17A C16 C17B 58(2)
F14 B4 F13 112.5(6)
F14 B4 F15 114.3(6)
F13 B4 F15 109.8(6)
F14 B4 F16 106.6(6)
F13 B4 F16 108.0(6)
F15 B4 F16 105.0(6)
F6 B2 F5 112.8(8)
F6 B2 F8 110.9(6)
F5 B2 F8 109.1(6)
F6 B2 F7 106.8(6)
F5 B2 F7 108.7(6)
F8 B2 F7 108.4(8)
F20 B5 F19 110.4(6)
F20 B5 F17 110.5(5)
F19 B5 F17 109.7(5)
F20 B5 F18 109.3(6)
F19 B5 F18 108.2(5)
F17 B5 F18 108.7(6)
F24 B6 F22 109.3(6)
F24 B6 F23 111.9(7)
F22 B6 F23 108.9(6)
F24 B6 F21 109.6(6)
F22 B6 F21 109.1(6)
F23 B6 F21 108.1(6)
F10 B3 F11 113.3(10)
F10 B3 F9 101.2(9)
F11 B3 F9 116.5(8)
F10 B3 F12 105.8(8)
F11 B3 F12 107.4(9)
F9 B3 F12 112.1(9)
F29 B7 F32 110.7(6)
F29 B7 F31 109.8(6)
F32 B7 F31 108.9(5)
F29 B7 F30 110.0(5)
F32 B7 F30 107.8(5)
F31 B7 F30 109.7(6)
F26 B8 F28 115.7(7)
F26 B8 F25 112.1(6)
F28 B8 F25 107.8(6)
F26 B8 F27 104.1(6)
F28 B8 F27 106.3(6)
F25 B8 F27 110.6(6)
F3B B1 F2B 107.8(3)
F3B B1 F1B 107.5(2)
F2B B1 F1B 107.6(3)
F3B B1 F4B 118.0(11)
F2B B1 F4B 107.8(2)
F1B B1 F4B 107.8(3)
F3B B1 F3 123.5(8)
F2B B1 F3 64.7(10)
F1B B1 F3 43.1(10)
F4B B1 F3 117.2(9)
F3B B1 F2 24.0(8)
F2B B1 F2 122.1(8)
F1B B1 F2 84.2(8)
F4B B1 F2 122.3(9)
F3 B1 F2 109.48(7)
F3B B1 F1 115.7(9)
F2B B1 F1 127.2(8)
F1B B1 F1 86.9(8)
F4B B1 F1 24.1(8)
F3 B1 F1 109.53(7)
F2 B1 F1 109.50(7)
F3B B1 F4 85.7(8)
F2B B1 F4 44.9(10)
F1B B1 F4 152.4(10)
F4B B1 F4 85.5(8)
F3 B1 F4 109.44(7)
F2 B1 F4 109.40(7)
F1 B1 F4 109.49(7)
F3B B1 F1A 129.8(9)
F2B B1 F1A 39.5(10)
F1B B1 F1A 69.6(10)
F4B B1 F1A 109.7(9)
F3 B1 F1A 26.9(5)
F2 B1 F1A 126.8(6)
F1 B1 F1A 114.1(6)
F4 B1 F1A 83.3(5)
F3B B1 F2A 90.6(9)
F2B B1 F2A 148.7(11)
F1B B1 F2A 41.4(10)
F4B B1 F2A 84.0(9)
F3 B1 F2A 84.1(5)
F2 B1 F2A 68.7(5)
F1 B1 F2A 60.0(5)
F4 B1 F2A 165.7(5)
F1A B1 F2A 109.36(7)
F3B B1 F3A 22.9(9)
F2B B1 F3A 85.1(8)
F1B B1 F3A 113.0(9)
F4B B1 F3A 130.8(9)
F3 B1 F3A 111.3(6)
F2 B1 F3A 40.9(5)
F1 B1 F3A 136.2(6)
F4 B1 F3A 70.7(5)
F1A B1 F3A 109.42(7)
F2A B1 F3A 109.48(7)
F3B B1 F4A 105.8(9)
F2B B1 F4A 90.1(9)
F1B B1 F4A 134.8(8)
F4B B1 F4A 27.8(9)
F3 B1 F4A 129.0(6)
F2 B1 F4A 121.4(6)
F1 B1 F4A 51.1(6)
F4 B1 F4A 58.6(6)
F1A B1 F4A 109.47(7)
F2A B1 F4A 109.54(7)
F3A B1 F4A 109.55(7)

loop_
_geom_bond_atom_site_label_1
_geom_bond_atom_site_label_2
_geom_bond_distance
Zn1 N13 2.070(5)
Zn1 N23 2.077(5)
Zn1 N5 2.091(5)
Zn1 N30 2.131(5)
Zn1 N17 2.246(4)
Zn1 N8 2.266(4)
Zn2 N28 2.072(5)
Zn2 N37 2.083(4)
Zn2 N26 2.095(4)
Zn2 C10 2.119(5)
Zn2 N29 2.257(4)
Zn2 N18 2.294(4)
Zn3 N33 2.078(5)
Zn3 N6 2.082(5)
Zn3 N31 2.095(4)
Zn3 N41 2.096(5)
Zn3 N19 2.233(4)
Zn3 N27 2.264(5)
Zn4 N46 2.085(5)
Zn4 N55 2.087(5)
Zn4 N54 2.090(5)
Zn4 N24 2.097(5)
Zn4 N38 2.243(4)
Zn4 N35 2.288(5)
N5 C61 1.353(7)
N5 C62 1.356(7)
N6 C328 1.135(8)
N7 C48 1.331(7)
N7 N29 1.338(6)
N8 N14 1.309(6)
N8 C48 1.347(7)
N9 N35 1.297(7)
N9 C50 1.338(7)
N53 C1 1.124(11)
N13 C322 1.117(7)
N142 C324 1.137(9)
N14 C36 1.346(6)
N15 N19 1.317(6)
N15 C72 1.344(7)
N17 N56 1.321(6)
N17 C72 1.335(7)
N18 N200 1.320(6)
N18 C326 1.337(7)
N19 C89 1.334(7)
N200 C42 1.344(7)
N21 N38 1.311(6)
N21 C326 1.348(7)
N23 C320 1.142(8)
N24 C116 1.341(8)
N24 C49 1.359(7)
N26 C70 1.345(7)
N26 C53 1.354(7)
N27 N43 1.303(6)
N27 C50 1.354(7)
N28 C315 1.148(7)
N29 C36 1.331(7)
N30 C57 1.351(7)
N30 C68 1.346(7)
N31 C75 1.326(7)
N31 C73 1.356(7)
N33 C316 1.131(7)
N35 C44 1.338(7)
N46 C104 1.352(8)
N46 C64 1.354(7)
N37 C314 1.114(7)
N270 C341 1.165(13)
N38 C42 1.336(7)
N43 C44 1.338(7)
N54 C311 1.115(8)
N55 C309 1.139(8)
N56 C89 1.344(7)
C36 C70 1.475(7)
C44 C64 1.465(8)
C42 C49 1.483(7)
C10 C102 1.323(7)
C10 C92 1.343(7)
C11 C108 1.390(10)
C11 C73 1.390(8)
C48 C62 1.481(7)
C49 C97 1.374(9)
C50 C73 1.477(8)
C52 C69 1.375(8)
C52 C62 1.376(8)
C53 C88 1.389(8)
C57 C82 1.359(8)
C61 C94 1.377(9)
C64 C79 1.399(8)
C322 C325 1.468(8)
C68 C74 1.370(8)
C68 C72 1.476(7)
C69 C94 1.385(8)
C70 C84 1.362(8)
C74 C327 1.386(8)
C75 C129 1.388(9)
C79 C136 1.367(9)
C82 C327 1.397(8)
C84 C114 1.390(8)
C320 C321 1.435(9)
C326 C92 1.490(7)
C88 C114 1.372(9)
C92 C115 1.369(9)
C328 C329 1.457(10)
C97 C121 1.368(9)
C98 C159 1.384(9)
C98 C102 1.389(9)
C104 C123 1.366(9)
C108 C129 1.374(11)
C323 C324 1.451(10)
C115 C159 1.370(9)
C116 C137 1.369(10)
C118 N20 1.151(14)
C118 C184 1.392(14)
C121 C137 1.368(10)
C123 C136 1.409(10)
C316 C313 1.447(8)
C315 C308 1.445(8)
C314 C340 1.471(8)
C312 C309 1.469(9)
C311 C307 1.444(9)
C341 C342 1.431(16)
C1 C2 1.491(13)
N41 C138 1.318(7)
N41 C107 1.352(8)
C138 C16 1.382(11)
C144 C107 1.343(10)
C144 C17 1.36(3)
C144 C17A 1.55(4)
C144 C17B 1.59(4)
C107 C89 1.466(8)
C17 C16 1.39(2)
C17A C16 1.43(4)
C17B C16 1.75(3)
F13 B4 1.371(8)
F5 B2 1.368(9)
F21 B6 1.394(9)
F6 B2 1.366(10)
F22 B6 1.390(8)
F17 B5 1.384(7)
F18 B5 1.405(9)
F7 B2 1.394(10)
F8 B2 1.392(10)
F14 B4 1.345(8)
F23 B6 1.386(9)
F9 B3 1.346(11)
B4 F15 1.381(8)
B4 F16 1.421(9)
B5 F20 1.375(8)
B5 F19 1.376(8)
B6 F24 1.364(9)
B3 F10 1.317(12)
B3 F11 1.325(11)
B3 F12 1.423(12)
F30 B7 1.400(8)
F31 B7 1.393(8)
F32 B7 1.388(7)
F29 B7 1.368(8)
F25 B8 1.377(8)
F27 B8 1.388(9)
B8 F26 1.324(9)
B8 F28 1.350(9)
B1 F3B 1.369(11)
B1 F2B 1.366(11)
B1 F1B 1.364(11)
B1 F4B 1.365(11)
B1 F3 1.377(6)
B1 F2 1.377(6)
B1 F1 1.377(6)
B1 F4 1.379(6)
B1 F1A 1.404(9)
B1 F2A 1.405(9)
B1 F3A 1.405(9)
B1 F4A 1.404(9)
